data_4027283
loop_
_publ_author_name
'J\'er\^ome Bayardon'
'Hugo Laureano'
'Vincent Diemer'
'Mathieu Dutartre'
'Utpal Das'
'Yoann Rousselin'
'Jean-Christophe Henry'
'Fran\,coise Colobert'
'Fr\'ed\'eric R. Leroux'
'Sylvain Jug\'e'

_publ_contact_author_address
;
ICMUB
UMR 5260
CNRS - Univ. de Bourgogne
9 avenue AlainSavary
21078 Dijon Cedex
France
;
_publ_contact_author_email Sylvain.Juge@u-bourgogne.fr
_publ_contact_author_fax '+33 (0)3 80 39 60 98'
_publ_contact_author_name 'Sylvain Juge'
_publ_contact_author_phone '+33 (0)3 80 39 61 13 '
_publ_section_title
;
 Stereoselective Synthesis of o-Bromo (or Iodo)aryl P-Chirogenic
 Phosphines Based on Aryne Chemistry
;
_journal_name_full 'Journal of Organic Chemistry'
_journal_page_first 5759
_journal_page_last 5769
_journal_paper_doi 10.1021/jo300910w
_journal_volume 77
_journal_year 2012
_chemical_absolute_configuration ad
_chemical_formula_moiety 'C22 H21 B Fe I P'
_chemical_formula_sum 'C22 H21 B Fe I P'
_chemical_formula_weight 509.92
_chemical_name_systematic
;
 ?
;
_space_group_IT_number 4
_symmetry_cell_setting monoclinic
_symmetry_space_group_name_Hall 'P 2yb'
_symmetry_space_group_name_H-M 'P 1 21 1'
_atom_sites_solution_hydrogens geom
_atom_sites_solution_primary direct
_atom_sites_solution_secondary difmap
_audit_creation_method SHELXL-97
_cell_angle_alpha 90.00
_cell_angle_beta 108.9510(10)
_cell_angle_gamma 90.00
_cell_formula_units_Z 2
_cell_length_a 7.8827(2)
_cell_length_b 14.6045(3)
_cell_length_c 9.2236(3)
_cell_measurement_reflns_used 5557
_cell_measurement_temperature 115(2)
_cell_measurement_theta_max 27.485
_cell_measurement_theta_min 0.998
_cell_volume 1004.29(5)
_computing_cell_refinement 'HKL Scalepack (Otwinowski & Minor 1997)'
_computing_data_collection 'Collect (Nonius BV, 1997-2000)'
_computing_data_reduction 'HKL Denzo and Scalepack (Otwinowski & Minor 1997)'
_computing_molecular_graphics 'ORTEP3 (Farrugia,1997)'
_computing_publication_material 'WinGX publication routines (Farrugia, 1999)'
_computing_structure_refinement 'SHELXL-97 (Sheldrick, 1997)'
_computing_structure_solution 'SIR92 (Altomare et al., 1993)'
_diffrn_ambient_temperature 115(2)
_diffrn_measured_fraction_theta_full 0.993
_diffrn_measured_fraction_theta_max 0.993
_diffrn_measurement_device_type KappaCCD
_diffrn_measurement_method CCD
_diffrn_radiation_monochromator graphite
_diffrn_radiation_source 'fine-focus sealed tube'
_diffrn_radiation_type MoK\a
_diffrn_radiation_wavelength 0.71073
_diffrn_reflns_av_R_equivalents 0.0000
_diffrn_reflns_av_sigmaI/netI 0.0384
_diffrn_reflns_limit_h_max 10
_diffrn_reflns_limit_h_min -10
_diffrn_reflns_limit_k_max 18
_diffrn_reflns_limit_k_min -18
_diffrn_reflns_limit_l_max 11
_diffrn_reflns_limit_l_min -11
_diffrn_reflns_number 4429
_diffrn_reflns_theta_full 27.49
_diffrn_reflns_theta_max 27.49
_diffrn_reflns_theta_min 3.07
_exptl_absorpt_coefficient_mu 2.370
_exptl_absorpt_correction_type none
_exptl_crystal_colour orange
_exptl_crystal_density_diffrn 1.686
_exptl_crystal_description Prism
_exptl_crystal_F_000 504
_exptl_crystal_size_max 0.20
_exptl_crystal_size_mid 0.20
_exptl_crystal_size_min 0.17
_refine_diff_density_max 1.074
_refine_diff_density_min -1.280
_refine_diff_density_rms 0.104
_refine_ls_abs_structure_details 'Flack H D (1983), Acta Cryst. A39, 876-881'
_refine_ls_abs_structure_Flack 0.028(19)
_refine_ls_extinction_method none
_refine_ls_goodness_of_fit_ref 1.042
_refine_ls_hydrogen_treatment noref
_refine_ls_matrix_type full
_refine_ls_number_constraints 0
_refine_ls_number_parameters 237
_refine_ls_number_reflns 4429
_refine_ls_number_restraints 1
_refine_ls_restrained_S_all 1.042
_refine_ls_R_factor_all 0.0334
_refine_ls_R_factor_gt 0.0314
_refine_ls_shift/su_max 0.001
_refine_ls_shift/su_mean 0.000
_refine_ls_structure_factor_coef Fsqd
_refine_ls_weighting_details 'calc w=1/[\s^2^(Fo^2^)+(0.0512P)^2^+0.3302P] where P=(Fo^2^+2Fc^2^)/3'
_refine_ls_weighting_scheme calc
_refine_ls_wR_factor_gt 0.0775
_refine_ls_wR_factor_ref 0.0788
_reflns_number_gt 4285
_reflns_number_total 4429
_reflns_threshold_expression >2sigma(I)
_cod_data_source_file jo300910w_si_006.cif
_cod_data_source_block 08jb227
_cod_original_sg_symbol_H-M 'P 21'
_cod_database_code 4027283

loop_
_symmetry_equiv_pos_as_xyz
'x, y, z'
'-x, y+1/2, -z'

loop_
_atom_site_label
_atom_site_type_symbol
_atom_site_fract_x
_atom_site_fract_y
_atom_site_fract_z
_atom_site_U_iso_or_equiv
_atom_site_adp_type
_atom_site_occupancy
_atom_site_symmetry_multiplicity
_atom_site_calc_flag
_atom_site_refinement_flags
C1 C 1.0576(5) 0.3483(3) 0.7902(5) 0.0161(8) Uani 1 1 d .
C2 C 1.2425(5) 0.3644(3) 0.8372(5) 0.0167(8) Uani 1 1 d .
H2 H 1.2847 0.4258 0.8508 0.020 Uiso 1 1 calc R
C3 C 1.3663(5) 0.2933(3) 0.8648(5) 0.0208(9) Uani 1 1 d .
H3 H 1.4909 0.3067 0.8957 0.025 Uiso 1 1 calc R
C4 C 1.3090(5) 0.2036(3) 0.8475(5) 0.0213(9) Uani 1 1 d .
H4 H 1.3937 0.1550 0.8682 0.026 Uiso 1 1 calc R
C5 C 1.1242(5) 0.1846(3) 0.7989(5) 0.0195(8) Uani 1 1 d .
H5 H 1.0830 0.1231 0.7852 0.023 Uiso 1 1 calc R
C6 C 1.0023(5) 0.2563(3) 0.7710(4) 0.0162(7) Uani 1 1 d .
C7 C 0.7455(5) 0.4431(3) 0.5833(5) 0.0167(8) Uani 1 1 d .
C8 C 0.5653(6) 0.4641(3) 0.5641(6) 0.0215(10) Uani 1 1 d .
H8 H 0.5292 0.4756 0.6511 0.026 Uiso 1 1 calc R
C9 C 0.4404(6) 0.4679(3) 0.4182(6) 0.0255(11) Uani 1 1 d .
H9 H 0.3186 0.4819 0.4051 0.031 Uiso 1 1 calc R
C10 C 0.4939(6) 0.4510(3) 0.2912(5) 0.0307(10) Uani 1 1 d .
H10 H 0.4086 0.4543 0.1912 0.037 Uiso 1 1 calc R
C11 C 0.6705(6) 0.4294(3) 0.3093(5) 0.0286(10) Uani 1 1 d .
H11 H 0.7061 0.4173 0.2221 0.034 Uiso 1 1 calc R
C12 C 0.7956(5) 0.4254(3) 0.4553(5) 0.0209(9) Uani 1 1 d .
H12 H 0.9167 0.4103 0.4676 0.025 Uiso 1 1 calc R
C13 C 1.0466(5) 0.5435(3) 0.7750(4) 0.0154(8) Uani 1 1 d .
C14 C 1.1062(5) 0.5774(3) 0.6527(5) 0.0191(8) Uani 1 1 d .
H14 H 1.0782 0.5519 0.5529 0.023 Uiso 1 1 calc R
C15 C 1.2150(5) 0.6564(3) 0.7089(5) 0.0211(9) Uani 1 1 d .
H15 H 1.2712 0.6929 0.6524 0.025 Uiso 1 1 calc R
C16 C 1.2245(5) 0.6707(3) 0.8632(5) 0.0232(9) Uani 1 1 d .
H16 H 1.2884 0.7186 0.9277 0.028 Uiso 1 1 calc R
C17 C 1.1225(5) 0.6016(3) 0.9056(5) 0.0183(8) Uani 1 1 d .
H17 H 1.1073 0.5950 1.0031 0.022 Uiso 1 1 calc R
C18 C 0.6947(6) 0.6846(3) 0.7055(6) 0.0255(9) Uani 1 1 d .
H18 H 0.6252 0.6408 0.7376 0.031 Uiso 1 1 calc R
C19 C 0.7960(6) 0.7573(3) 0.7964(5) 0.0233(9) Uani 1 1 d .
H19 H 0.8070 0.7701 0.9001 0.028 Uiso 1 1 calc R
C20 C 0.8774(6) 0.8073(3) 0.7045(5) 0.0201(8) Uani 1 1 d .
H20 H 0.9521 0.8595 0.7356 0.024 Uiso 1 1 calc R
C21 C 0.8273(5) 0.7652(3) 0.5575(5) 0.0204(8) Uani 1 1 d .
H21 H 0.8623 0.7847 0.4731 0.024 Uiso 1 1 calc R
C22 C 0.7158(5) 0.6892(3) 0.5592(5) 0.0203(9) Uani 1 1 d .
H22 H 0.6643 0.6484 0.4763 0.024 Uiso 1 1 calc R
P P 0.90822(13) 0.44618(7) 0.77463(11) 0.0137(2) Uani 1 1 d .
Fe Fe 0.96113(7) 0.67321(4) 0.72304(6) 0.01440(12) Uani 1 1 d .
I I 0.72913(3) 0.218380(15) 0.69173(3) 0.01911(8) Uani 1 1 d .
B B 0.8175(6) 0.4496(3) 0.9455(5) 0.0199(9) Uani 1 1 d .
H1A H 0.9162 0.4626 1.0400 0.030 Uiso 1 1 calc R
H1B H 0.7639 0.3903 0.9549 0.030 Uiso 1 1 calc R
H1C H 0.7263 0.4977 0.9283 0.030 Uiso 1 1 calc R

loop_
_atom_site_aniso_label
_atom_site_aniso_U_11
_atom_site_aniso_U_22
_atom_site_aniso_U_33
_atom_site_aniso_U_23
_atom_site_aniso_U_13
_atom_site_aniso_U_12
C1 0.0139(16) 0.0160(18) 0.0176(19) 0.0029(15) 0.0042(14) 0.0017(14)
C2 0.0180(17) 0.0157(19) 0.0160(18) -0.0008(15) 0.0048(15) -0.0011(15)
C3 0.0148(17) 0.027(2) 0.020(2) 0.0005(17) 0.0049(15) 0.0029(16)
C4 0.0198(17) 0.022(3) 0.0217(19) 0.0008(17) 0.0060(14) 0.0087(17)
C5 0.0212(19) 0.0179(18) 0.021(2) 0.0025(16) 0.0093(16) 0.0009(15)
C6 0.0099(16) 0.0219(18) 0.0152(18) -0.0034(16) 0.0018(14) -0.0043(14)
C7 0.0175(17) 0.0113(17) 0.020(2) -0.0015(16) 0.0047(15) -0.0018(15)
C8 0.021(2) 0.016(2) 0.026(2) -0.0019(18) 0.0050(18) 0.0014(17)
C9 0.0122(19) 0.019(2) 0.036(3) 0.0020(19) -0.0054(18) -0.0018(17)
C10 0.031(2) 0.028(2) 0.022(2) 0.004(2) -0.0070(18) 0.0000(19)
C11 0.033(2) 0.032(3) 0.016(2) -0.0001(19) 0.0011(18) -0.003(2)
C12 0.0184(18) 0.022(2) 0.021(2) -0.0009(17) 0.0044(16) 0.0034(15)
C13 0.0099(16) 0.0190(19) 0.0157(19) 0.0018(15) 0.0016(14) 0.0021(14)
C14 0.0193(18) 0.0180(19) 0.023(2) -0.0009(16) 0.0109(16) 0.0023(15)
C15 0.0118(17) 0.020(2) 0.031(2) 0.0041(17) 0.0074(16) 0.0004(14)
C16 0.0126(16) 0.020(2) 0.033(2) -0.0008(19) 0.0016(16) -0.0039(16)
C17 0.0152(17) 0.019(2) 0.017(2) 0.0014(16) -0.0002(15) -0.0014(14)
C18 0.0167(17) 0.023(2) 0.040(3) 0.0122(19) 0.0129(18) 0.0084(16)
C19 0.028(2) 0.020(2) 0.023(2) 0.0063(17) 0.0103(18) 0.0112(18)
C20 0.0226(19) 0.0143(19) 0.023(2) 0.0027(17) 0.0072(17) 0.0050(16)
C21 0.0223(19) 0.0180(19) 0.020(2) 0.0069(18) 0.0058(16) 0.0050(17)
C22 0.0138(17) 0.0166(19) 0.025(2) 0.0022(15) -0.0011(15) 0.0036(13)
P 0.0123(4) 0.0130(4) 0.0155(5) 0.0000(4) 0.0038(4) 0.0005(3)
Fe 0.0132(2) 0.0133(3) 0.0161(3) 0.0011(2) 0.0039(2) 0.0004(2)
I 0.01593(11) 0.01693(12) 0.02351(13) -0.00156(11) 0.00508(8) -0.00390(10)
B 0.025(2) 0.018(2) 0.022(2) 0.0018(19) 0.0142(18) 0.0010(18)

loop_
_atom_type_symbol
_atom_type_description
_atom_type_scat_dispersion_real
_atom_type_scat_dispersion_imag
_atom_type_scat_source
C C 0.0033 0.0016 'International Tables Vol C Tables 4.2.6.8 and 6.1.1.4'
H H 0.0000 0.0000 'International Tables Vol C Tables 4.2.6.8 and 6.1.1.4'
P P 0.1023 0.0942 'International Tables Vol C Tables 4.2.6.8 and 6.1.1.4'
Fe Fe 0.3463 0.8444 'International Tables Vol C Tables 4.2.6.8 and 6.1.1.4'
I I -0.4742 1.8119 'International Tables Vol C Tables 4.2.6.8 and 6.1.1.4'
B B 0.0013 0.0007 'International Tables Vol C Tables 4.2.6.8 and 6.1.1.4'

loop_
_geom_angle_atom_site_label_1
_geom_angle_atom_site_label_2
_geom_angle_atom_site_label_3
_geom_angle
C2 C1 C6 116.7(4)
C2 C1 P 118.2(3)
C6 C1 P 124.9(3)
C3 C2 C1 121.9(4)
C3 C2 H2 119.0
C1 C2 H2 119.0
C4 C3 C2 120.3(4)
C4 C3 H3 119.8
C2 C3 H3 119.8
C3 C4 C5 119.4(4)
C3 C4 H4 120.3
C5 C4 H4 120.3
C6 C5 C4 119.6(4)
C6 C5 H5 120.2
C4 C5 H5 120.2
C5 C6 C1 122.0(3)
C5 C6 I 115.7(3)
C1 C6 I 122.3(3)
C12 C7 C8 119.3(4)
C12 C7 P 121.8(3)
C8 C7 P 118.9(3)
C9 C8 C7 120.0(4)
C9 C8 H8 120.0
C7 C8 H8 120.0
C8 C9 C10 119.8(4)
C8 C9 H9 120.1
C10 C9 H9 120.1
C11 C10 C9 120.5(4)
C11 C10 H10 119.8
C9 C10 H10 119.8
C10 C11 C12 119.8(5)
C10 C11 H11 120.1
C12 C11 H11 120.1
C7 C12 C11 120.6(4)
C7 C12 H12 119.7
C11 C12 H12 119.7
C17 C13 C14 107.5(4)
C17 C13 P 123.9(3)
C14 C13 P 128.6(3)
C17 C13 Fe 70.1(2)
C14 C13 Fe 70.1(2)
P C13 Fe 126.1(2)
C15 C14 C13 107.6(4)
C15 C14 Fe 70.4(2)
C13 C14 Fe 68.2(2)
C15 C14 H14 126.2
C13 C14 H14 126.2
Fe C14 H14 126.8
C16 C15 C14 108.2(4)
C16 C15 Fe 69.8(2)
C14 C15 Fe 68.8(2)
C16 C15 H15 125.9
C14 C15 H15 125.9
Fe C15 H15 127.1
C15 C16 C17 108.7(4)
C15 C16 Fe 70.0(2)
C17 C16 Fe 68.9(2)
C15 C16 H16 125.6
C17 C16 H16 125.6
Fe C16 H16 127.0
C16 C17 C13 107.9(4)
C16 C17 Fe 70.4(2)
C13 C17 Fe 68.4(2)
C16 C17 H17 126.0
C13 C17 H17 126.0
Fe C17 H17 126.7
C22 C18 C19 108.0(4)
C22 C18 Fe 69.3(2)
C19 C18 Fe 69.7(2)
C22 C18 H18 126.0
C19 C18 H18 126.0
Fe C18 H18 126.7
C20 C19 C18 107.8(4)
C20 C19 Fe 69.7(2)
C18 C19 Fe 69.8(3)
C20 C19 H19 126.1
C18 C19 H19 126.1
Fe C19 H19 126.0
C19 C20 C21 108.0(4)
C19 C20 Fe 69.9(2)
C21 C20 Fe 69.5(2)
C19 C20 H20 126.0
C21 C20 H20 126.0
Fe C20 H20 126.1
C22 C21 C20 108.0(4)
C22 C21 Fe 69.5(2)
C20 C21 Fe 69.9(2)
C22 C21 H21 126.0
C20 C21 H21 126.0
Fe C21 H21 126.1
C18 C22 C21 108.2(4)
C18 C22 Fe 70.4(2)
C21 C22 Fe 69.9(2)
C18 C22 H22 125.9
C21 C22 H22 125.9
Fe C22 H22 125.3
C13 P C7 105.03(18)
C13 P C1 104.11(18)
C7 P C1 106.89(18)
C13 P B 111.4(2)
C7 P B 117.5(2)
C1 P B 110.9(2)
C13 Fe C17 41.45(16)
C13 Fe C14 41.66(16)
C17 Fe C14 69.32(17)
C13 Fe C22 116.48(16)
C17 Fe C22 148.83(16)
C14 Fe C22 109.64(17)
C13 Fe C21 147.64(17)
C17 Fe C21 169.57(17)
C14 Fe C21 114.75(17)
C22 Fe C21 40.58(16)
C13 Fe C20 171.32(17)
C17 Fe C20 130.93(17)
C14 Fe C20 145.52(18)
C22 Fe C20 68.20(16)
C21 Fe C20 40.52(17)
C13 Fe C19 132.93(18)
C17 Fe C19 109.06(17)
C14 Fe C19 173.27(19)
C22 Fe C19 68.13(17)
C21 Fe C19 68.04(17)
C20 Fe C19 40.40(18)
C13 Fe C16 69.08(16)
C17 Fe C16 40.62(16)
C14 Fe C16 68.45(18)
C22 Fe C16 170.04(18)
C21 Fe C16 130.47(18)
C20 Fe C16 107.48(18)
C19 Fe C16 114.89(18)
C13 Fe C18 110.38(17)
C17 Fe C18 116.95(17)
C14 Fe C18 133.81(19)
C22 Fe C18 40.29(17)
C21 Fe C18 67.88(17)
C20 Fe C18 67.96(18)
C19 Fe C18 40.52(19)
C16 Fe C18 147.70(19)
C13 Fe C15 69.30(17)
C17 Fe C15 68.47(17)
C14 Fe C15 40.80(17)
C22 Fe C15 132.15(18)
C21 Fe C15 107.83(18)
C20 Fe C15 113.60(18)
C19 Fe C15 145.36(19)
C16 Fe C15 40.20(17)
C18 Fe C15 171.99(19)
P B H1A 109.5
P B H1B 109.5
H1A B H1B 109.5
P B H1C 109.5
H1A B H1C 109.5
H1B B H1C 109.5

loop_
_geom_bond_atom_site_label_1
_geom_bond_atom_site_label_2
_geom_bond_distance
C1 C2 1.398(5)
C1 C6 1.406(6)
C1 P 1.828(4)
C2 C3 1.391(6)
C2 H2 0.9500
C3 C4 1.379(6)
C3 H3 0.9500
C4 C5 1.406(5)
C4 H4 0.9500
C5 C6 1.387(6)
C5 H5 0.9500
C6 I 2.111(3)
C7 C12 1.385(6)
C7 C8 1.407(6)
C7 P 1.814(4)
C8 C9 1.387(5)
C8 H8 0.9500
C9 C10 1.390(8)
C9 H9 0.9500
C10 C11 1.384(7)
C10 H10 0.9500
C11 C12 1.388(6)
C11 H11 0.9500
C12 H12 0.9500
C13 C17 1.435(6)
C13 C14 1.443(6)
C13 P 1.791(4)
C13 Fe 2.016(4)
C14 C15 1.431(6)
C14 Fe 2.042(4)
C14 H14 0.9500
C15 C16 1.416(6)
C15 Fe 2.062(4)
C15 H15 0.9500
C16 C17 1.423(6)
C16 Fe 2.059(4)
C16 H16 0.9500
C17 Fe 2.039(4)
C17 H17 0.9500
C18 C22 1.414(6)
C18 C19 1.426(7)
C18 Fe 2.060(4)
C18 H18 0.9500
C19 C20 1.420(6)
C19 Fe 2.058(4)
C19 H19 0.9500
C20 C21 1.422(6)
C20 Fe 2.055(4)
C20 H20 0.9500
C21 C22 1.420(6)
C21 Fe 2.050(4)
C21 H21 0.9500
C22 Fe 2.044(4)
C22 H22 0.9500
P B 1.931(5)
B H1A 0.9800
B H1B 0.9800
B H1C 0.9800
